data_4085123
loop_
_publ_author_name
'Maity, Ayan'
'Stanek, Robert J.'
'Anderson, Bryce L.'
'Zeller, Matthias'
'Hunter, Allen D.'
'Moore, Curtis E.'
'Rheingold, Arnold L.'
'Gray, Thomas G.'

_publ_section_title
;
 Fluoride Complexes of Cyclometalated Iridium(III)
;
_journal_issue 1
_journal_name_full Organometallics
_journal_page_first 109
_journal_paper_doi 10.1021/om5009555
_journal_volume 34
_journal_year 2015
_chemical_formula_sum 'C37 H29 Ir N4 S3'
_chemical_formula_weight 818.02
_chemical_name_systematic
;
 ?
;
_space_group_crystal_system monoclinic
_space_group_IT_number 14
_space_group_name_Hall '-P 2ybc'
_space_group_name_H-M_alt 'P 1 21/c 1'
_symmetry_space_group_name_Hall '-P 2ybc'
_symmetry_space_group_name_H-M 'P 1 21/c 1'
_atom_sites_solution_hydrogens geom
_audit_creation_method SHELXL-2013
_cell_angle_alpha 90
_cell_angle_beta 98.460(2)
_cell_angle_gamma 90
_cell_formula_units_Z 4
_cell_length_a 16.573(2)
_cell_length_b 11.8257(15)
_cell_length_c 16.296(2)
_cell_measurement_reflns_used 9981
_cell_measurement_temperature 100(2)
_cell_measurement_theta_max 31.2218
_cell_measurement_theta_min 2.3758
_cell_volume 3159.1(7)
_computing_cell_refinement 'SAINT V8.30C (Bruker, 2013)'
_computing_data_collection 'Apex2 v2013.4-1 (Bruker, 2013)'
_computing_data_reduction 'SAINT V8.30C (Bruker, 2013)'
_computing_structure_refinement
;  
SHELXL-2013 (Sheldrick, 2013), 
SHELXLE Rev645 (H\"ubschle et al., 2011)
;
_computing_structure_solution 'SHELXS-97 (Sheldrick, 2008)'
_diffrn_ambient_temperature 100(2)
_diffrn_measured_fraction_theta_full 1.000
_diffrn_measured_fraction_theta_max 1.000
_diffrn_measurement_device_type 'Bruker AXS APEXII CCD diffractometer'
_diffrn_measurement_method 'omega and phi scans'
_diffrn_radiation_monochromator graphite
_diffrn_radiation_type MoK\a
_diffrn_radiation_wavelength 0.71073
_diffrn_reflns_av_R_equivalents 0.0472
_diffrn_reflns_av_unetI/netI 0.0300
_diffrn_reflns_Laue_measured_fraction_full 1.000
_diffrn_reflns_Laue_measured_fraction_max 1.000
_diffrn_reflns_limit_h_max 20
_diffrn_reflns_limit_h_min -20
_diffrn_reflns_limit_k_max 14
_diffrn_reflns_limit_k_min -14
_diffrn_reflns_limit_l_max 19
_diffrn_reflns_limit_l_min -19
_diffrn_reflns_number 44458
_diffrn_reflns_point_group_measured_fraction_full 1.000
_diffrn_reflns_point_group_measured_fraction_max 1.000
_diffrn_reflns_theta_full 25.242
_diffrn_reflns_theta_max 25.679
_diffrn_reflns_theta_min 2.123
_diffrn_source 'fine focus sealed tube'
_exptl_absorpt_coefficient_mu 4.459
_exptl_absorpt_correction_T_max 0.7462
_exptl_absorpt_correction_T_min 0.4590
_exptl_absorpt_correction_type multi-scan
_exptl_absorpt_process_details 'Apex2 v2013.4-1 (Bruker, 2013)'
_exptl_crystal_colour orange
_exptl_crystal_density_diffrn 1.720
_exptl_crystal_description plate
_exptl_crystal_F_000 1616
_exptl_crystal_size_max 0.500
_exptl_crystal_size_mid 0.370
_exptl_crystal_size_min 0.040
_refine_diff_density_max 2.804
_refine_diff_density_min -0.979
_refine_diff_density_rms 0.158
_refine_ls_extinction_method none
_refine_ls_goodness_of_fit_ref 1.062
_refine_ls_hydrogen_treatment constr
_refine_ls_matrix_type full
_refine_ls_number_parameters 408
_refine_ls_number_reflns 6005
_refine_ls_number_restraints 0
_refine_ls_restrained_S_all 1.062
_refine_ls_R_factor_all 0.0427
_refine_ls_R_factor_gt 0.0384
_refine_ls_shift/su_max 0.001
_refine_ls_shift/su_mean 0.000
_refine_ls_structure_factor_coef Fsqd
_refine_ls_weighting_details 'w=1/[\s^2^(Fo^2^)+(0.0545P)^2^+17.6861P] where P=(Fo^2^+2Fc^2^)/3'
_refine_ls_weighting_scheme calc
_refine_ls_wR_factor_gt 0.0985
_refine_ls_wR_factor_ref 0.1020
_reflns_Friedel_coverage 0.000
_reflns_number_gt 5499
_reflns_number_total 6005
_reflns_threshold_expression 'I > 2\s(I)'
_cod_data_source_file om5009555_si_003.cif
_cod_data_source_block Apex14mz017_0m
_cod_depositor_comments 'Adding full bibliography for 4085120--4085124.cif.'
_cod_original_cell_volume 3159.2(7)
_cod_database_code 4085123
_shelx_space_group_comment
;
The symmetry employed for this shelxl refinement is uniquely defined
by the following loop, which should always be used as a source of
symmetry information in preference to the above space-group names.
They are only intended as comments.
;
_shelx_estimated_absorpt_t_min 0.214
_shelx_estimated_absorpt_t_max 0.842
_shelxl_version_number 2013-4

loop_
_space_group_symop_operation_xyz
'x, y, z'
'-x, y+1/2, -z+1/2'
'-x, -y, -z'
'x, -y-1/2, z-1/2'

loop_
_atom_site_label
_atom_site_type_symbol
_atom_site_fract_x
_atom_site_fract_y
_atom_site_fract_z
_atom_site_U_iso_or_equiv
_atom_site_adp_type
_atom_site_occupancy
_atom_site_site_symmetry_order
_atom_site_calc_flag
_atom_site_refinement_flags_posn
_atom_site_refinement_flags_adp
C1 C 0.3128(3) 0.5030(5) 0.3019(3) 0.0223(11) Uani 1 1 d . .
C2 C 0.3637(4) 0.5700(5) 0.3595(4) 0.0287(12) Uani 1 1 d . .
H2 H 0.3863 0.6378 0.3415 0.034 Uiso 1 1 calc R U
C3 C 0.3813(4) 0.5382(5) 0.4421(4) 0.0342(15) Uani 1 1 d . .
H3 H 0.4164 0.5842 0.4795 0.041 Uiso 1 1 calc R U
C4 C 0.3488(5) 0.4411(6) 0.4711(4) 0.0414(16) Uani 1 1 d . .
H4 H 0.3612 0.4214 0.5281 0.050 Uiso 1 1 calc R U
C5 C 0.2984(4) 0.3726(5) 0.4174(4) 0.0378(15) Uani 1 1 d . .
H5 H 0.2757 0.3057 0.4368 0.045 Uiso 1 1 calc R U
C6 C 0.2813(4) 0.4037(5) 0.3339(4) 0.0278(12) Uani 1 1 d . .
C7 C 0.2297(4) 0.3412(5) 0.2714(4) 0.0261(12) Uani 1 1 d . .
C8 C 0.1658(3) 0.3158(5) 0.1399(4) 0.0270(12) Uani 1 1 d . .
C9 C 0.1405(4) 0.3347(5) 0.0563(4) 0.0344(14) Uani 1 1 d . .
H9 H 0.1545 0.4032 0.0314 0.041 Uiso 1 1 calc R U
C10 C 0.0949(5) 0.2539(6) 0.0093(5) 0.0466(18) Uani 1 1 d . .
H10 H 0.0789 0.2653 -0.0485 0.056 Uiso 1 1 calc R U
C11 C 0.0720(5) 0.1536(6) 0.0478(5) 0.053(2) Uani 1 1 d . .
H11 H 0.0403 0.0986 0.0151 0.063 Uiso 1 1 calc R U
C12 C 0.0945(5) 0.1337(6) 0.1310(5) 0.0468(18) Uani 1 1 d . .
H12 H 0.0784 0.0665 0.1561 0.056 Uiso 1 1 calc R U
C13 C 0.1418(4) 0.2157(5) 0.1776(4) 0.0358(14) Uani 1 1 d . .
C14 C 0.3715(3) 0.4507(5) 0.1513(3) 0.0227(11) Uani 1 1 d . .
C15 C 0.3829(4) 0.3341(5) 0.1399(4) 0.0264(12) Uani 1 1 d . .
H15 H 0.3414 0.2828 0.1501 0.032 Uiso 1 1 calc R U
C16 C 0.4539(4) 0.2919(5) 0.1138(4) 0.0321(14) Uani 1 1 d . .
H16 H 0.4592 0.2127 0.1063 0.039 Uiso 1 1 calc R U
C17 C 0.5163(4) 0.3624(6) 0.0988(4) 0.0320(14) Uani 1 1 d . .
H17 H 0.5639 0.3324 0.0808 0.038 Uiso 1 1 calc R U
C18 C 0.5084(4) 0.4780(6) 0.1105(4) 0.0302(13) Uani 1 1 d . .
H18 H 0.5506 0.5280 0.1001 0.036 Uiso 1 1 calc R U
C19 C 0.4390(4) 0.5199(5) 0.1373(3) 0.0244(12) Uani 1 1 d . .
C20 C 0.4236(3) 0.6377(5) 0.1517(3) 0.0246(12) Uani 1 1 d . .
C21 C 0.3518(3) 0.7862(5) 0.1880(3) 0.0223(11) Uani 1 1 d . .
C22 C 0.2884(4) 0.8482(5) 0.2111(3) 0.0258(12) Uani 1 1 d . .
H22 H 0.2394 0.8121 0.2206 0.031 Uiso 1 1 calc R U
C23 C 0.2975(4) 0.9647(5) 0.2204(4) 0.0310(14) Uani 1 1 d . .
H23 H 0.2542 1.0081 0.2366 0.037 Uiso 1 1 calc R U
C24 C 0.3688(4) 1.0187(5) 0.2063(4) 0.0338(15) Uani 1 1 d . .
H24 H 0.3734 1.0983 0.2136 0.041 Uiso 1 1 calc R U
C25 C 0.4325(4) 0.9594(5) 0.1820(4) 0.0351(15) Uani 1 1 d . .
H25 H 0.4809 0.9966 0.1718 0.042 Uiso 1 1 calc R U
C26 C 0.4236(4) 0.8418(5) 0.1730(3) 0.0275(12) Uani 1 1 d . .
C27 C 0.3013(4) 0.4701(6) -0.0424(4) 0.0347(15) Uani 1 1 d . .
H27A H 0.3036 0.4694 -0.1022 0.052 Uiso 1 1 calc R U
H27B H 0.2703 0.4045 -0.0278 0.052 Uiso 1 1 calc R U
H27C H 0.3568 0.4670 -0.0119 0.052 Uiso 1 1 calc R U
C28 C 0.2608(4) 0.5753(5) -0.0204(3) 0.0271(12) Uani 1 1 d . .
C29 C 0.2440(4) 0.6725(6) -0.0672(3) 0.0308(13) Uani 1 1 d . .
H29 H 0.2586 0.6865 -0.1204 0.037 Uiso 1 1 calc R U
C30 C 0.2021(4) 0.7451(5) -0.0225(4) 0.0319(13) Uani 1 1 d . .
C31 C 0.1671(5) 0.8581(6) -0.0398(5) 0.0464(17) Uani 1 1 d . .
H31A H 0.1977 0.8980 -0.0781 0.070 Uiso 1 1 calc R U
H31B H 0.1703 0.9008 0.0121 0.070 Uiso 1 1 calc R U
H31C H 0.1099 0.8510 -0.0651 0.070 Uiso 1 1 calc R U
C32 C 0.0734(4) 0.5419(5) 0.2119(4) 0.0311(14) Uani 1 1 d . .
C33 C 0.0611(4) 0.4682(5) 0.2767(4) 0.0322(14) Uani 1 1 d . .
H33 H 0.0967 0.4717 0.3280 0.039 Uiso 1 1 calc R U
C34 C -0.0022(4) 0.3906(5) 0.2666(4) 0.0398(16) Uani 1 1 d . .
H34 H -0.0084 0.3405 0.3109 0.048 Uiso 1 1 calc R U
C35 C -0.0555(4) 0.3843(6) 0.1953(5) 0.0446(17) Uani 1 1 d . .
H35 H -0.0993 0.3317 0.1898 0.054 Uiso 1 1 calc R U
C36 C -0.0445(5) 0.4579(7) 0.1289(6) 0.054(2) Uani 1 1 d . .
H36 H -0.0805 0.4533 0.0779 0.064 Uiso 1 1 calc R U
C37 C 0.0180(5) 0.5358(6) 0.1380(5) 0.0449(18) Uani 1 1 d . .
H37 H 0.0236 0.5861 0.0938 0.054 Uiso 1 1 calc R U
N1 N 0.2148(3) 0.3847(4) 0.1957(3) 0.0241(10) Uani 1 1 d . .
N2 N 0.3543(3) 0.6687(4) 0.1759(3) 0.0219(9) Uani 1 1 d . .
N3 N 0.2315(3) 0.5858(4) 0.0520(3) 0.0217(9) Uani 1 1 d . .
N4 N 0.1952(3) 0.6898(4) 0.0482(3) 0.0250(10) Uani 1 1 d . .
H4A H 0.1701 0.7175 0.0877 0.030 Uiso 1 1 calc R U
S1 S 0.18046(11) 0.21368(13) 0.28249(11) 0.0381(4) Uani 1 1 d . .
S2 S 0.49299(9) 0.74597(13) 0.14349(9) 0.0302(3) Uani 1 1 d . .
S3 S 0.15542(8) 0.63732(11) 0.22186(8) 0.0211(3) Uani 1 1 d . .
Ir1 Ir 0.27476(2) 0.53405(2) 0.18203(2) 0.01858(9) Uani 1 1 d . .

loop_
_atom_site_aniso_label
_atom_site_aniso_U_11
_atom_site_aniso_U_22
_atom_site_aniso_U_33
_atom_site_aniso_U_23
_atom_site_aniso_U_13
_atom_site_aniso_U_12
C1 0.024(3) 0.026(3) 0.017(3) 0.000(2) 0.003(2) 0.007(2)
C2 0.025(3) 0.035(3) 0.026(3) -0.002(3) 0.002(2) 0.004(2)
C3 0.035(4) 0.043(4) 0.023(3) -0.006(3) -0.002(3) 0.002(3)
C4 0.056(5) 0.043(4) 0.023(3) 0.008(3) -0.001(3) 0.006(3)
C5 0.057(4) 0.026(3) 0.030(3) 0.007(3) 0.005(3) 0.008(3)
C6 0.029(3) 0.024(3) 0.030(3) 0.003(2) 0.002(2) 0.007(2)
C7 0.029(3) 0.018(3) 0.031(3) 0.004(2) 0.006(2) 0.006(2)
C8 0.024(3) 0.018(3) 0.038(3) -0.005(2) 0.002(2) 0.001(2)
C9 0.036(3) 0.028(3) 0.038(3) -0.002(3) 0.002(3) -0.006(3)
C10 0.047(4) 0.042(4) 0.046(4) -0.007(3) -0.007(3) -0.013(3)
C11 0.058(5) 0.034(4) 0.061(5) -0.013(3) -0.006(4) -0.014(3)
C12 0.050(4) 0.025(3) 0.064(5) 0.000(3) 0.003(4) -0.010(3)
C13 0.032(3) 0.023(3) 0.052(4) -0.001(3) 0.003(3) 0.000(3)
C14 0.020(3) 0.026(3) 0.021(3) -0.003(2) 0.002(2) 0.000(2)
C15 0.028(3) 0.022(3) 0.029(3) 0.000(2) 0.004(2) 0.000(2)
C16 0.034(3) 0.031(3) 0.031(3) -0.005(3) 0.002(3) 0.011(3)
C17 0.021(3) 0.046(4) 0.029(3) -0.002(3) 0.002(2) 0.013(3)
C18 0.023(3) 0.044(4) 0.024(3) -0.002(2) 0.003(2) -0.001(3)
C19 0.023(3) 0.031(3) 0.019(3) -0.002(2) 0.002(2) 0.002(2)
C20 0.025(3) 0.031(3) 0.018(3) -0.001(2) 0.004(2) -0.006(2)
C21 0.026(3) 0.024(3) 0.015(2) 0.000(2) -0.001(2) -0.004(2)
C22 0.030(3) 0.022(3) 0.024(3) 0.000(2) 0.000(2) -0.001(2)
C23 0.044(4) 0.021(3) 0.025(3) -0.001(2) -0.004(3) 0.004(2)
C24 0.051(4) 0.019(3) 0.027(3) 0.004(2) -0.006(3) -0.007(3)
C25 0.047(4) 0.029(3) 0.027(3) 0.006(2) -0.002(3) -0.015(3)
C26 0.034(3) 0.025(3) 0.021(3) 0.003(2) -0.002(2) -0.005(2)
C27 0.034(4) 0.048(4) 0.023(3) -0.007(3) 0.006(3) -0.001(3)
C28 0.024(3) 0.033(3) 0.023(3) -0.004(2) -0.001(2) -0.006(2)
C29 0.030(3) 0.045(4) 0.019(3) 0.002(3) 0.005(2) -0.008(3)
C30 0.032(3) 0.032(3) 0.029(3) 0.008(3) -0.004(2) -0.005(3)
C31 0.057(5) 0.041(4) 0.042(4) 0.016(3) 0.008(3) 0.004(3)
C32 0.031(3) 0.028(3) 0.035(3) 0.001(2) 0.009(3) 0.002(2)
C33 0.038(4) 0.027(3) 0.032(3) -0.001(2) 0.004(3) 0.001(2)
C34 0.050(4) 0.028(3) 0.048(4) 0.006(3) 0.026(3) 0.001(3)
C35 0.026(3) 0.051(4) 0.057(4) -0.017(4) 0.005(3) -0.012(3)
C36 0.030(4) 0.069(6) 0.059(5) 0.022(4) -0.008(3) -0.011(3)
C37 0.045(4) 0.048(4) 0.041(4) 0.019(3) 0.003(3) -0.002(3)
N1 0.023(2) 0.016(2) 0.034(3) 0.0004(19) 0.009(2) -0.0008(18)
N2 0.023(2) 0.024(2) 0.019(2) -0.0045(18) 0.0016(18) -0.0024(19)
N3 0.022(2) 0.019(2) 0.024(2) -0.0028(18) 0.0026(18) -0.0035(18)
N4 0.026(2) 0.024(2) 0.024(2) 0.0001(19) 0.0038(19) -0.0022(19)
S1 0.0512(10) 0.0188(7) 0.0442(9) 0.0059(6) 0.0074(8) -0.0033(7)
S2 0.0258(7) 0.0353(8) 0.0297(8) -0.0001(6) 0.0048(6) -0.0099(6)
S3 0.0224(7) 0.0165(6) 0.0264(7) 0.0008(5) 0.0098(5) 0.0013(5)
Ir1 0.01900(13) 0.01759(13) 0.01884(13) -0.00179(7) 0.00172(8) -0.00007(7)

loop_
_atom_type_symbol
_atom_type_description
_atom_type_scat_dispersion_real
_atom_type_scat_dispersion_imag
_atom_type_scat_source
C C 0.0033 0.0016 'International Tables Vol C Tables 4.2.6.8 and 6.1.1.4'
H H 0.0000 0.0000 'International Tables Vol C Tables 4.2.6.8 and 6.1.1.4'
N N 0.0061 0.0033 'International Tables Vol C Tables 4.2.6.8 and 6.1.1.4'
S S 0.1246 0.1234 'International Tables Vol C Tables 4.2.6.8 and 6.1.1.4'
Ir Ir -1.4442 7.9887 'International Tables Vol C Tables 4.2.6.8 and 6.1.1.4'

loop_
_geom_angle_atom_site_label_1
_geom_angle_atom_site_label_2
_geom_angle_atom_site_label_3
_geom_angle
C2 C1 C6 116.0(5)
C2 C1 Ir1 128.3(5)
C6 C1 Ir1 115.6(4)
C3 C2 C1 120.9(6)
C3 C2 H2 119.5
C1 C2 H2 119.5
C4 C3 C2 121.4(6)
C4 C3 H3 119.3
C2 C3 H3 119.3
C5 C4 C3 120.0(6)
C5 C4 H4 120.0
C3 C4 H4 120.0
C4 C5 C6 118.7(6)
C4 C5 H5 120.7
C6 C5 H5 120.7
C5 C6 C1 123.0(6)
C5 C6 C7 124.7(6)
C1 C6 C7 112.3(5)
N1 C7 C6 118.0(5)
N1 C7 S1 114.1(4)
C6 C7 S1 127.9(4)
C9 C8 N1 127.8(5)
C9 C8 C13 119.9(5)
N1 C8 C13 112.4(5)
C10 C9 C8 119.9(6)
C10 C9 H9 120.1
C8 C9 H9 120.1
C9 C10 C11 119.5(7)
C9 C10 H10 120.2
C11 C10 H10 120.2
C12 C11 C10 121.9(6)
C12 C11 H11 119.0
C10 C11 H11 119.0
C11 C12 C13 117.8(7)
C11 C12 H12 121.1
C13 C12 H12 121.1
C12 C13 C8 120.9(6)
C12 C13 S1 128.4(5)
C8 C13 S1 110.6(5)
C15 C14 C19 114.6(5)
C15 C14 Ir1 129.9(4)
C19 C14 Ir1 115.5(4)
C16 C15 C14 121.6(6)
C16 C15 H15 119.2
C14 C15 H15 119.2
C17 C16 C15 121.6(6)
C17 C16 H16 119.2
C15 C16 H16 119.2
C16 C17 C18 118.9(6)
C16 C17 H17 120.6
C18 C17 H17 120.6
C19 C18 C17 119.7(6)
C19 C18 H18 120.1
C17 C18 H18 120.1
C18 C19 C14 123.5(5)
C18 C19 C20 125.0(6)
C14 C19 C20 111.5(5)
N2 C20 C19 120.0(5)
N2 C20 S2 115.7(4)
C19 C20 S2 124.3(4)
C22 C21 N2 127.1(5)
C22 C21 C26 119.7(5)
N2 C21 C26 113.1(5)
C21 C22 C23 118.8(6)
C21 C22 H22 120.6
C23 C22 H22 120.6
C22 C23 C24 121.2(6)
C22 C23 H23 119.4
C24 C23 H23 119.4
C25 C24 C23 121.4(6)
C25 C24 H24 119.3
C23 C24 H24 119.3
C24 C25 C26 117.5(6)
C24 C25 H25 121.2
C26 C25 H25 121.2
C25 C26 C21 121.4(6)
C25 C26 S2 127.8(5)
C21 C26 S2 110.8(4)
C28 C27 H27A 109.5
C28 C27 H27B 109.5
H27A C27 H27B 109.5
C28 C27 H27C 109.5
H27A C27 H27C 109.5
H27B C27 H27C 109.5
N3 C28 C29 109.6(5)
N3 C28 C27 121.6(5)
C29 C28 C27 128.7(5)
C30 C29 C28 107.6(5)
C30 C29 H29 126.2
C28 C29 H29 126.2
N4 C30 C29 105.2(5)
N4 C30 C31 121.8(6)
C29 C30 C31 132.9(6)
C30 C31 H31A 109.5
C30 C31 H31B 109.5
H31A C31 H31B 109.5
C30 C31 H31C 109.5
H31A C31 H31C 109.5
H31B C31 H31C 109.5
C37 C32 C33 117.6(6)
C37 C32 S3 120.8(5)
C33 C32 S3 121.7(5)
C34 C33 C32 120.8(6)
C34 C33 H33 119.6
C32 C33 H33 119.6
C35 C34 C33 121.6(6)
C35 C34 H34 119.2
C33 C34 H34 119.2
C34 C35 C36 118.7(6)
C34 C35 H35 120.7
C36 C35 H35 120.7
C37 C36 C35 120.4(7)
C37 C36 H36 119.8
C35 C36 H36 119.8
C36 C37 C32 120.9(7)
C36 C37 H37 119.6
C32 C37 H37 119.6
C7 N1 C8 113.0(5)
C7 N1 Ir1 114.0(4)
C8 N1 Ir1 132.8(4)
C20 N2 C21 111.2(5)
C20 N2 Ir1 112.8(4)
C21 N2 Ir1 135.9(4)
C28 N3 N4 104.8(5)
C28 N3 Ir1 134.7(4)
N4 N3 Ir1 111.7(3)
C30 N4 N3 112.7(5)
C30 N4 H4A 123.7
N3 N4 H4A 123.7
C13 S1 C7 89.8(3)
C26 S2 C20 89.2(3)
C32 S3 Ir1 107.1(2)
C1 Ir1 C14 90.3(2)
C1 Ir1 N1 79.9(2)
C14 Ir1 N1 91.2(2)
C1 Ir1 N2 94.4(2)
C14 Ir1 N2 80.1(2)
N1 Ir1 N2 169.67(18)
C1 Ir1 N3 174.55(19)
C14 Ir1 N3 93.1(2)
N1 Ir1 N3 104.27(18)
N2 Ir1 N3 82.01(16)
C1 Ir1 S3 89.06(16)
C14 Ir1 S3 179.35(16)
N1 Ir1 S3 88.75(13)
N2 Ir1 S3 99.83(13)
N3 Ir1 S3 87.49(12)

loop_
_geom_bond_atom_site_label_1
_geom_bond_atom_site_label_2
_geom_bond_distance
C1 C2 1.410(8)
C1 C6 1.415(8)
C1 Ir1 1.996(5)
C2 C3 1.386(9)
C2 H2 0.9500
C3 C4 1.382(10)
C3 H3 0.9500
C4 C5 1.381(10)
C4 H4 0.9500
C5 C6 1.398(8)
C5 H5 0.9500
C6 C7 1.434(8)
C7 N1 1.327(7)
C7 S1 1.737(6)
C8 C9 1.384(9)
C8 N1 1.390(7)
C8 C13 1.418(9)
C9 C10 1.379(9)
C9 H9 0.9500
C10 C11 1.420(11)
C10 H10 0.9500
C11 C12 1.372(11)
C11 H11 0.9500
C12 C13 1.399(9)
C12 H12 0.9500
C13 S1 1.734(7)
C14 C15 1.407(8)
C14 C19 1.431(8)
C14 Ir1 2.008(6)
C15 C16 1.401(8)
C15 H15 0.9500
C16 C17 1.378(9)
C16 H16 0.9500
C17 C18 1.389(9)
C17 H17 0.9500
C18 C19 1.382(9)
C18 H18 0.9500
C19 C20 1.442(8)
C20 N2 1.319(7)
C20 S2 1.739(6)
C21 C22 1.379(8)
C21 N2 1.406(7)
C21 C26 1.412(8)
C22 C23 1.391(8)
C22 H22 0.9500
C23 C24 1.392(10)
C23 H23 0.9500
C24 C25 1.374(10)
C24 H24 0.9500
C25 C26 1.404(8)
C25 H25 0.9500
C26 S2 1.732(6)
C27 C28 1.482(9)
C27 H27A 0.9800
C27 H27B 0.9800
C27 H27C 0.9800
C28 N3 1.346(7)
C28 C29 1.384(9)
C29 C30 1.377(9)
C29 H29 0.9500
C30 N4 1.343(8)
C30 C31 1.468(9)
C31 H31A 0.9800
C31 H31B 0.9800
C31 H31C 0.9800
C32 C37 1.405(10)
C32 C33 1.407(9)
C32 S3 1.756(6)
C33 C34 1.386(9)
C33 H33 0.9500
C34 C35 1.354(10)
C34 H34 0.9500
C35 C36 1.421(11)
C35 H35 0.9500
C36 C37 1.378(10)
C36 H36 0.9500
C37 H37 0.9500
N1 Ir1 2.054(4)
N2 Ir1 2.079(4)
N3 N4 1.366(6)
N3 Ir1 2.221(4)
N4 H4A 0.8800
S3 Ir1 2.4906(13)

loop_
_geom_torsion_atom_site_label_1
_geom_torsion_atom_site_label_2
_geom_torsion_atom_site_label_3
_geom_torsion_atom_site_label_4
_geom_torsion
C6 C1 C2 C3 0.3(8)
Ir1 C1 C2 C3 177.0(5)
C1 C2 C3 C4 -0.9(10)
C2 C3 C4 C5 0.7(11)
C3 C4 C5 C6 0.1(11)
C4 C5 C6 C1 -0.7(10)
C4 C5 C6 C7 -179.6(6)
C2 C1 C6 C5 0.5(9)
Ir1 C1 C6 C5 -176.6(5)
C2 C1 C6 C7 179.5(5)
Ir1 C1 C6 C7 2.4(6)
C5 C6 C7 N1 175.7(6)
C1 C6 C7 N1 -3.2(7)
C5 C6 C7 S1 -2.6(9)
C1 C6 C7 S1 178.4(4)
N1 C8 C9 C10 176.8(6)
C13 C8 C9 C10 -2.7(10)
C8 C9 C10 C11 2.1(11)
C9 C10 C11 C12 -0.5(12)
C10 C11 C12 C13 -0.5(12)
C11 C12 C13 C8 -0.1(11)
C11 C12 C13 S1 -178.9(6)
C9 C8 C13 C12 1.7(10)
N1 C8 C13 C12 -177.8(6)
C9 C8 C13 S1 -179.3(5)
N1 C8 C13 S1 1.2(6)
C19 C14 C15 C16 -2.3(8)
Ir1 C14 C15 C16 176.5(4)
C14 C15 C16 C17 0.6(9)
C15 C16 C17 C18 0.4(9)
C16 C17 C18 C19 0.5(9)
C17 C18 C19 C14 -2.4(9)
C17 C18 C19 C20 180.0(6)
C15 C14 C19 C18 3.2(8)
Ir1 C14 C19 C18 -175.7(5)
C15 C14 C19 C20 -178.9(5)
Ir1 C14 C19 C20 2.2(6)
C18 C19 C20 N2 178.8(5)
C14 C19 C20 N2 0.9(8)
C18 C19 C20 S2 -4.0(9)
C14 C19 C20 S2 178.1(4)
N2 C21 C22 C23 179.8(5)
C26 C21 C22 C23 -0.9(8)
C21 C22 C23 C24 0.3(9)
C22 C23 C24 C25 0.6(9)
C23 C24 C25 C26 -0.8(9)
C24 C25 C26 C21 0.2(9)
C24 C25 C26 S2 180.0(5)
C22 C21 C26 C25 0.7(8)
N2 C21 C26 C25 -179.9(5)
C22 C21 C26 S2 -179.1(4)
N2 C21 C26 S2 0.3(6)
N3 C28 C29 C30 -0.6(7)
C27 C28 C29 C30 177.1(6)
C28 C29 C30 N4 -0.2(7)
C28 C29 C30 C31 -178.6(7)
C37 C32 C33 C34 1.7(10)
S3 C32 C33 C34 -177.6(5)
C32 C33 C34 C35 -1.5(10)
C33 C34 C35 C36 1.4(11)
C34 C35 C36 C37 -1.6(12)
C35 C36 C37 C32 1.9(13)
C33 C32 C37 C36 -2.0(11)
S3 C32 C37 C36 177.4(6)
C6 C7 N1 C8 178.6(5)
S1 C7 N1 C8 -2.9(6)
C6 C7 N1 Ir1 2.5(6)
S1 C7 N1 Ir1 -178.9(2)
C9 C8 N1 C7 -178.4(6)
C13 C8 N1 C7 1.1(7)
C9 C8 N1 Ir1 -3.3(9)
C13 C8 N1 Ir1 176.1(4)
C19 C20 N2 C21 178.8(5)
S2 C20 N2 C21 1.4(6)
C19 C20 N2 Ir1 -3.4(6)
S2 C20 N2 Ir1 179.1(2)
C22 C21 N2 C20 178.3(5)
C26 C21 N2 C20 -1.1(6)
C22 C21 N2 Ir1 1.3(9)
C26 C21 N2 Ir1 -178.1(4)
C29 C28 N3 N4 1.1(6)
C27 C28 N3 N4 -176.8(5)
C29 C28 N3 Ir1 -142.0(4)
C27 C28 N3 Ir1 40.1(8)
C29 C30 N4 N3 0.9(6)
C31 C30 N4 N3 179.6(6)
C28 N3 N4 C30 -1.3(6)
Ir1 N3 N4 C30 151.4(4)
C12 C13 S1 C7 176.6(7)
C8 C13 S1 C7 -2.3(5)
N1 C7 S1 C13 3.0(5)
C6 C7 S1 C13 -178.6(6)
C25 C26 S2 C20 -179.4(6)
C21 C26 S2 C20 0.4(4)
N2 C20 S2 C26 -1.1(4)
C19 C20 S2 C26 -178.4(5)
C37 C32 S3 Ir1 -93.2(6)
C33 C32 S3 Ir1 86.2(5)
